data_7004671
loop_
_publ_author_name
'Gurnani, Chitra'
'Levason, William'
'Ratnani, Raju'
'Reid, Gillian'
'Webster, Michael'

_publ_section_title
;
 Synthesis, characterisation and structures of thio-, seleno- and
 telluro-ether complexes of gallium(iii)
;
_journal_issue 44
_journal_name_full 'Dalton Transactions'
_journal_page_first 6274
_journal_page_last 6282
_journal_paper_doi 10.1039/b810005e
_journal_year 2008
_chemical_formula_moiety 'C10 H22 Cl6 Ga2 Se2'
_chemical_formula_structural '(C10 H22 Se2) (Ga Cl3)2'
_chemical_formula_sum 'C10 H22 Cl6 Ga2 Se2'
_chemical_formula_weight 652.34
_chemical_name_systematic
;
(\m~2~-5,8-diselenadodecane-Se,Se')bis(trichlorogallium(III))
;
_space_group_IT_number 2
_symmetry_cell_setting triclinic
_symmetry_Int_Tables_number 2
_symmetry_space_group_name_Hall '-P 1'
_symmetry_space_group_name_H-M 'P -1'
_atom_sites_solution_hydrogens geom
_atom_sites_solution_primary direct
_atom_sites_solution_secondary difmap
_audit_creation_date 2008-04-28
_audit_creation_method 'SHELXL-97 + hand edit'
_cell_angle_alpha 85.58(2)
_cell_angle_beta 84.83(2)
_cell_angle_gamma 65.54(2)
_cell_formula_units_Z 1
_cell_length_a 6.287(2)
_cell_length_b 7.220(3)
_cell_length_c 13.008(5)
_cell_measurement_reflns_used 16479
_cell_measurement_temperature 120(2)
_cell_measurement_theta_max 27.48
_cell_measurement_theta_min 2.91
_cell_volume 534.8(4)
_computing_structure_refinement 'SHELXL-97 (Sheldrick, 1997)'
_computing_structure_solution 'SHELXS-97 (Sheldrick, 1997)'
_diffrn_ambient_temperature 120(2)
_diffrn_measured_fraction_theta_full 0.981
_diffrn_measured_fraction_theta_max 0.981
_diffrn_measurement_device_type 'Bruker-Nonius 95mm CCD camera on \k-goniostat'
_diffrn_measurement_method '\f & \w scans'
_diffrn_radiation_monochromator graphite
_diffrn_radiation_source 'Bruker-Nonius FR591 rotating anode'
_diffrn_radiation_type MoK\a
_diffrn_radiation_wavelength 0.71073
_diffrn_reflns_av_R_equivalents 0.0906
_diffrn_reflns_av_sigmaI/netI 0.0797
_diffrn_reflns_limit_h_max 8
_diffrn_reflns_limit_h_min -7
_diffrn_reflns_limit_k_max 9
_diffrn_reflns_limit_k_min -9
_diffrn_reflns_limit_l_max 16
_diffrn_reflns_limit_l_min -16
_diffrn_reflns_number 12089
_diffrn_reflns_theta_full 27.65
_diffrn_reflns_theta_max 27.65
_diffrn_reflns_theta_min 3.10
_diffrn_standards_number 0
_exptl_absorpt_coefficient_mu 6.661
_exptl_absorpt_correction_T_max 0.7456
_exptl_absorpt_correction_T_min 0.5328
_exptl_absorpt_correction_type multi-scan
_exptl_absorpt_process_details 'G.M. Sheldrick, (2007). SADABS. Version 2007/2. Bruker AXS Inc.'
_exptl_crystal_colour colourless
_exptl_crystal_density_diffrn 2.026
_exptl_crystal_density_method 'not measured'
_exptl_crystal_description plate
_exptl_crystal_F_000 314
_exptl_crystal_size_max 0.12
_exptl_crystal_size_mid 0.06
_exptl_crystal_size_min 0.02
_refine_diff_density_max 0.682
_refine_diff_density_min -0.844
_refine_diff_density_rms 0.175
_refine_ls_extinction_method none
_refine_ls_goodness_of_fit_ref 1.028
_refine_ls_hydrogen_treatment constr
_refine_ls_matrix_type full
_refine_ls_number_parameters 92
_refine_ls_number_reflns 2454
_refine_ls_number_restraints 0
_refine_ls_restrained_S_all 1.028
_refine_ls_R_factor_all 0.0829
_refine_ls_R_factor_gt 0.0458
_refine_ls_shift/su_max 0.000
_refine_ls_shift/su_mean 0.000
_refine_ls_structure_factor_coef Fsqd
_refine_ls_weighting_details 'w=1/[\s^2^(Fo^2^)+(0.0354P)^2^+0.4407P] where P=(Fo^2^+2Fc^2^)/3'
_refine_ls_weighting_scheme calc
_refine_ls_wR_factor_gt 0.0836
_refine_ls_wR_factor_ref 0.0950
_reflns_number_gt 1736
_reflns_number_total 2454
_reflns_threshold_expression I>2sigma(I)
_cod_data_source_file b810005e.txt
_cod_data_source_block 08mj24
_cod_original_cell_volume 534.7(3)
_cod_database_code 7004671

loop_
_symmetry_equiv_pos_as_xyz
'x, y, z'
'-x, -y, -z'

loop_
_atom_site_label
_atom_site_type_symbol
_atom_site_fract_x
_atom_site_fract_y
_atom_site_fract_z
_atom_site_U_iso_or_equiv
_atom_site_adp_type
_atom_site_occupancy
_atom_site_symmetry_multiplicity
_atom_site_calc_flag
_atom_site_refinement_flags
_atom_site_disorder_assembly
_atom_site_disorder_group
Ga1 Ga 0.74895(9) 0.47112(9) 0.19316(5) 0.01866(17) Uani 1 1 d . . .
Cl1 Cl 0.5639(2) 0.7071(2) 0.08073(12) 0.0300(3) Uani 1 1 d . . .
Cl2 Cl 0.5782(2) 0.5256(2) 0.34546(11) 0.0291(3) Uani 1 1 d . . .
Cl3 Cl 1.1134(2) 0.4233(2) 0.18642(12) 0.0266(3) Uani 1 1 d . . .
Se1 Se 0.75237(9) 0.14670(8) 0.14355(4) 0.01846(16) Uani 1 1 d . . .
C1 C 0.9846(9) 0.0971(8) 0.0258(4) 0.0204(12) Uani 1 1 d . . .
H1A H 0.9317 0.2144 -0.0247 0.024 Uiso 1 1 calc R . .
H1B H 1.1362 0.0818 0.0499 0.024 Uiso 1 1 calc R . .
C2 C 0.9575(9) -0.0337(8) 0.2489(4) 0.0211(12) Uani 1 1 d . . .
H2A H 1.0475 -0.1709 0.2217 0.025 Uiso 1 1 calc R . .
H2B H 1.0701 0.0212 0.2658 0.025 Uiso 1 1 calc R . .
C3 C 0.8085(9) -0.0481(8) 0.3459(4) 0.0233(12) Uani 1 1 d . . .
H3A H 0.7269 0.0883 0.3749 0.028 Uiso 1 1 calc R . .
H3B H 0.6881 -0.0924 0.3271 0.028 Uiso 1 1 calc R . .
C4 C 0.9551(10) -0.1970(8) 0.4275(4) 0.0250(13) Uani 1 1 d . . .
H4A H 1.0772 -0.1538 0.4450 0.030 Uiso 1 1 calc R . .
H4B H 1.0348 -0.3337 0.3985 0.030 Uiso 1 1 calc R . .
C5 C 0.8102(11) -0.2110(9) 0.5254(5) 0.0294(14) Uani 1 1 d . . .
H5A H 0.7256 -0.0751 0.5529 0.044 Uiso 1 1 calc R . .
H5B H 0.9138 -0.3019 0.5769 0.044 Uiso 1 1 calc R . .
H5C H 0.6977 -0.2649 0.5096 0.044 Uiso 1 1 calc R . .

loop_
_atom_site_aniso_label
_atom_site_aniso_U_11
_atom_site_aniso_U_22
_atom_site_aniso_U_33
_atom_site_aniso_U_23
_atom_site_aniso_U_13
_atom_site_aniso_U_12
Ga1 0.0173(3) 0.0170(3) 0.0197(3) -0.0021(2) 0.0002(2) -0.0050(2)
Cl1 0.0279(7) 0.0258(8) 0.0330(8) 0.0068(6) -0.0073(6) -0.0080(6)
Cl2 0.0324(7) 0.0302(8) 0.0237(8) -0.0088(6) 0.0070(6) -0.0123(6)
Cl3 0.0193(6) 0.0285(7) 0.0321(8) -0.0040(6) 0.0001(6) -0.0096(6)
Se1 0.0179(3) 0.0175(3) 0.0179(3) -0.0025(2) 0.0016(2) -0.0053(2)
C1 0.022(3) 0.016(3) 0.019(3) -0.002(2) 0.006(2) -0.004(2)
C2 0.021(3) 0.019(3) 0.021(3) -0.002(2) 0.002(2) -0.006(2)
C3 0.024(3) 0.019(3) 0.025(3) -0.001(2) 0.000(2) -0.007(2)
C4 0.025(3) 0.019(3) 0.023(3) -0.003(2) 0.004(2) -0.001(2)
C5 0.036(3) 0.028(3) 0.022(3) 0.005(3) 0.000(3) -0.013(3)

loop_
_atom_type_symbol
_atom_type_description
_atom_type_scat_dispersion_real
_atom_type_scat_dispersion_imag
_atom_type_scat_source
C C 0.0033 0.0016 'International Tables Vol C Tables 4.2.6.8 and 6.1.1.4'
H H 0.0000 0.0000 'International Tables Vol C Tables 4.2.6.8 and 6.1.1.4'
Cl Cl 0.1484 0.1585 'International Tables Vol C Tables 4.2.6.8 and 6.1.1.4'
Ga Ga 0.2307 1.6083 'International Tables Vol C Tables 4.2.6.8 and 6.1.1.4'
Se Se -0.0929 2.2259 'International Tables Vol C Tables 4.2.6.8 and 6.1.1.4'

loop_
_geom_angle_atom_site_label_1
_geom_angle_atom_site_label_2
_geom_angle_atom_site_label_3
_geom_angle
_geom_angle_site_symmetry_1
_geom_angle_site_symmetry_3
_geom_angle_publ_flag
Cl2 Ga1 Cl1 112.47(7) . . ?
Cl2 Ga1 Cl3 113.82(6) . . ?
Cl1 Ga1 Cl3 110.08(6) . . ?
Cl2 Ga1 Se1 106.29(5) . . ?
Cl1 Ga1 Se1 108.40(5) . . ?
Cl3 Ga1 Se1 105.32(5) . . ?
C1 Se1 C2 99.1(2) . . ?
C1 Se1 Ga1 97.65(15) . . ?
C2 Se1 Ga1 98.00(16) . . ?
C1 C1 Se1 109.5(5) 2_755 . ?
C1 C1 H1A 109.8 2_755 . ?
Se1 C1 H1A 109.8 . . ?
C1 C1 H1B 109.8 2_755 . ?
Se1 C1 H1B 109.8 . . ?
H1A C1 H1B 108.2 . . ?
C3 C2 Se1 109.4(4) . . ?
C3 C2 H2A 109.8 . . ?
Se1 C2 H2A 109.8 . . ?
C3 C2 H2B 109.8 . . ?
Se1 C2 H2B 109.8 . . ?
H2A C2 H2B 108.2 . . ?
C4 C3 C2 112.0(4) . . ?
C4 C3 H3A 109.2 . . ?
C2 C3 H3A 109.2 . . ?
C4 C3 H3B 109.2 . . ?
C2 C3 H3B 109.2 . . ?
H3A C3 H3B 107.9 . . ?
C3 C4 C5 112.8(5) . . ?
C3 C4 H4A 109.0 . . ?
C5 C4 H4A 109.0 . . ?
C3 C4 H4B 109.0 . . ?
C5 C4 H4B 109.0 . . ?
H4A C4 H4B 107.8 . . ?
C4 C5 H5A 109.5 . . ?
C4 C5 H5B 109.5 . . ?
H5A C5 H5B 109.5 . . ?
C4 C5 H5C 109.5 . . ?
H5A C5 H5C 109.5 . . ?
H5B C5 H5C 109.5 . . ?

loop_
_geom_bond_atom_site_label_1
_geom_bond_atom_site_label_2
_geom_bond_distance
_geom_bond_site_symmetry_2
_geom_bond_publ_flag
Ga1 Cl2 2.1491(17) . ?
Ga1 Cl1 2.1624(17) . ?
Ga1 Cl3 2.1658(16) . ?
Ga1 Se1 2.4683(11) . ?
Se1 C1 1.963(5) . ?
Se1 C2 1.972(5) . ?
C1 C1 1.534(10) 2_755 ?
C1 H1A 0.9900 . ?
C1 H1B 0.9900 . ?
C2 C3 1.526(8) . ?
C2 H2A 0.9900 . ?
C2 H2B 0.9900 . ?
C3 C4 1.520(7) . ?
C3 H3A 0.9900 . ?
C3 H3B 0.9900 . ?
C4 C5 1.520(8) . ?
C4 H4A 0.9900 . ?
C4 H4B 0.9900 . ?
C5 H5A 0.9800 . ?
C5 H5B 0.9800 . ?
C5 H5C 0.9800 . ?

loop_
_geom_torsion_atom_site_label_1
_geom_torsion_atom_site_label_2
_geom_torsion_atom_site_label_3
_geom_torsion_atom_site_label_4
_geom_torsion
_geom_torsion_site_symmetry_1
_geom_torsion_site_symmetry_2
_geom_torsion_site_symmetry_3
_geom_torsion_site_symmetry_4
_geom_torsion_publ_flag
Cl2 Ga1 Se1 C1 -165.17(17) . . . . ?
Cl1 Ga1 Se1 C1 73.71(17) . . . . ?
Cl3 Ga1 Se1 C1 -44.08(17) . . . . ?
Cl2 Ga1 Se1 C2 -64.84(17) . . . . ?
Cl1 Ga1 Se1 C2 174.03(16) . . . . ?
Cl3 Ga1 Se1 C2 56.25(17) . . . . ?
C2 Se1 C1 C1 83.3(5) . . . 2_755 ?
Ga1 Se1 C1 C1 -177.3(5) . . . 2_755 ?
C1 Se1 C2 C3 -171.2(4) . . . . ?
Ga1 Se1 C2 C3 89.6(4) . . . . ?
Se1 C2 C3 C4 176.0(4) . . . . ?
C2 C3 C4 C5 179.1(5) . . . . ?
